data_4342307
loop_
_publ_author_name
'Erickson, Jeremy D.'
'Fettinger, James C.'
'Power, Philip P.'

_publ_section_title
;
 Reaction of a germylene, stannylene, or plumbylene with trimethylaluminum
 and trimethylgallium: insertion into Al-C or ga-C bonds, a reversible
 metal-carbon insertion equilibrium, and a new route to diplumbenes.
;
_journal_issue 4
_journal_name_full 'Inorganic chemistry'
_journal_page_first 1940
_journal_page_last 1948
_journal_paper_doi 10.1021/ic502824w
_journal_volume 54
_journal_year 2015
_chemical_formula_moiety 'C25 H28 Al0.17 Pb0.83'
_chemical_formula_sum 'C25 H28 Al0.17 Pb0.83'
_chemical_formula_weight 505.04
_space_group_crystal_system monoclinic
_space_group_IT_number 14
_space_group_name_Hall '-P 2yn'
_space_group_name_H-M_alt 'P 1 21/n 1'
_symmetry_space_group_name_Hall '-P 2yn'
_symmetry_space_group_name_H-M 'P 1 21/n 1'
_atom_sites_solution_hydrogens mixed
_audit_creation_method SHELXL-2014/7
_cell_angle_alpha 90
_cell_angle_beta 93.2786(16)
_cell_angle_gamma 90
_cell_formula_units_Z 4
_cell_length_a 11.5080(5)
_cell_length_b 12.5011(6)
_cell_length_c 14.8554(7)
_cell_measurement_reflns_used 9960
_cell_measurement_temperature 90(2)
_cell_measurement_theta_max 71.74
_cell_measurement_theta_min 2.98
_cell_volume 2133.64(17)
_computing_cell_refinement 'SAINT (8.27b) (Bruker, 2012)'
_computing_data_collection 'Apex2 (2013.6-2) (Bruker, 2013)'
_computing_data_reduction 'SAINT (8.27b) (Bruker, 2012)'
_computing_molecular_graphics 'Bruker SHELXTL'
_computing_publication_material 'Bruker SHELXTL'
_computing_structure_refinement 'SHELXL-2014/7 (Sheldrick, 2014)'
_computing_structure_solution 'SHELXT (Sheldrick, 2014)'
_diffrn_ambient_temperature 90(2)
_diffrn_measured_fraction_theta_full 0.980
_diffrn_measured_fraction_theta_max 0.977
_diffrn_measurement_device_type 'Bruker APEX-II CCD'
_diffrn_measurement_method '\f and \w scans'
_diffrn_radiation_type CuK\a
_diffrn_radiation_wavelength 1.54178
_diffrn_reflns_av_R_equivalents 0.0372
_diffrn_reflns_av_unetI/netI 0.0319
_diffrn_reflns_Laue_measured_fraction_full 0.980
_diffrn_reflns_Laue_measured_fraction_max 0.977
_diffrn_reflns_limit_h_max 13
_diffrn_reflns_limit_h_min -11
_diffrn_reflns_limit_k_max 14
_diffrn_reflns_limit_k_min -14
_diffrn_reflns_limit_l_max 17
_diffrn_reflns_limit_l_min -17
_diffrn_reflns_number 16654
_diffrn_reflns_point_group_measured_fraction_full 0.980
_diffrn_reflns_point_group_measured_fraction_max 0.977
_diffrn_reflns_theta_full 67.679
_diffrn_reflns_theta_max 68.243
_diffrn_reflns_theta_min 4.626
_exptl_absorpt_coefficient_mu 12.913
_exptl_absorpt_correction_T_max 0.5780
_exptl_absorpt_correction_T_min 0.3888
_exptl_absorpt_correction_type multi-scan
_exptl_absorpt_process_details 'SADABS 2012/1 (Sheldrick, 2012)'
_exptl_crystal_colour Red
_exptl_crystal_density_diffrn 1.572
_exptl_crystal_description Block
_exptl_crystal_F_000 993.1
_exptl_crystal_size_max 0.347
_exptl_crystal_size_mid 0.261
_exptl_crystal_size_min 0.177
_refine_diff_density_max 1.479
_refine_diff_density_min -0.908
_refine_diff_density_rms 0.104
_refine_ls_extinction_method none
_refine_ls_goodness_of_fit_ref 1.229
_refine_ls_hydrogen_treatment mixed
_refine_ls_matrix_type full
_refine_ls_number_parameters 262
_refine_ls_number_reflns 3817
_refine_ls_number_restraints 0
_refine_ls_restrained_S_all 1.229
_refine_ls_R_factor_all 0.0298
_refine_ls_R_factor_gt 0.0293
_refine_ls_shift/su_max 0.000
_refine_ls_shift/su_mean 0.000
_refine_ls_structure_factor_coef Fsqd
_refine_ls_weighting_details 'w=1/[\s^2^(Fo^2^)+(0.0271P)^2^+3.7616P] where P=(Fo^2^+2Fc^2^)/3'
_refine_ls_weighting_scheme calc
_refine_ls_wR_factor_gt 0.0735
_refine_ls_wR_factor_ref 0.0738
_reflns_Friedel_coverage 0.000
_reflns_number_gt 3755
_reflns_number_total 3817
_reflns_threshold_expression 'I > 2\s(I)'
_cod_data_source_file ic502824w_si_002.cif
_cod_data_source_block JE12FMI
_cod_depositor_comments
;
The following automatic conversions were performed:

'_exptl_absorpt_correction_type' value 'Multi-scan' changed to
'multi-scan' according to
/usr/data/users/saulius/crontab/automatic-downloads/rss-feeds/ACS/lib/dictionaries/cif_core.dic
dictionary named 'cif_core.dic' version 2.4.2 from 2011-04-26.

Automatic conversion script
Id: cif_fix_values 3008 2015-01-20 13:52:24Z robertas 

 Adding full bibliography for 4342304--4342310.cif.
;
_cod_database_code 4342307
_shelx_shelxl_version_number 2014/7
_shelx_space_group_comment
; 
The symmetry employed for this shelxl refinement is uniquely defined 
by the following loop, which should always be used as a source of 
symmetry information in preference to the above space-group names. 
They are only intended as comments. 
;
_shelx_estimated_absorpt_t_min 0.094
_shelx_estimated_absorpt_t_max 0.208

loop_
_space_group_symop_operation_xyz
'x, y, z'
'-x+1/2, y+1/2, -z+1/2'
'-x, -y, -z'
'x-1/2, -y-1/2, z-1/2'

loop_
_atom_site_label
_atom_site_type_symbol
_atom_site_fract_x
_atom_site_fract_y
_atom_site_fract_z
_atom_site_U_iso_or_equiv
_atom_site_adp_type
_atom_site_occupancy
_atom_site_site_symmetry_order
_atom_site_calc_flag
_atom_site_refinement_flags_posn
_atom_site_refinement_flags_adp
_atom_site_refinement_flags_occupancy
_atom_site_disorder_assembly
_atom_site_disorder_group
Pb1 Pb 0.47299(2) 0.97498(2) 0.10533(2) 0.02505(10) Uani 0.83 1 d . . P A 1
Al1 Al 0.5057(11) 0.9479(9) 0.1448(8) 0.049(3) Uani 0.17 1 d . . P A 2
C1 C 0.4771(5) 0.7933(4) 0.1099(3) 0.0393(10) Uani 1 1 d . . . . .
H1A H 0.440(5) 0.764(5) 0.055(4) 0.055(16) Uiso 1 1 d . . . . .
H1B H 0.548(6) 0.761(5) 0.129(4) 0.066(18) Uiso 1 1 d . . . . .
H1C H 0.424(7) 0.777(6) 0.156(5) 0.09(2) Uiso 1 1 d . . . . .
C2 C 0.5975(4) 0.9986(3) 0.2334(3) 0.0258(8) Uani 1 1 d . . . . .
C3 C 0.7142(4) 1.0230(3) 0.2220(2) 0.0243(8) Uani 1 1 d . . . . .
C4 C 0.7907(4) 1.0433(3) 0.2961(3) 0.0283(8) Uani 1 1 d . . . . .
H4 H 0.8698 1.0603 0.2875 0.034 Uiso 1 1 calc R U . . .
C5 C 0.7507(4) 1.0387(3) 0.3827(3) 0.0318(9) Uani 1 1 d . . . . .
H5 H 0.8027 1.0520 0.4335 0.038 Uiso 1 1 calc R U . . .
C6 C 0.6356(4) 1.0149(3) 0.3948(3) 0.0299(9) Uani 1 1 d . . . . .
H6 H 0.6088 1.0120 0.4541 0.036 Uiso 1 1 calc R U . . .
C7 C 0.5585(4) 0.9951(3) 0.3217(3) 0.0260(8) Uani 1 1 d . . . . .
C8 C 0.7574(3) 1.0267(3) 0.1283(2) 0.0242(8) Uani 1 1 d . . . . .
C9 C 0.8037(3) 0.9340(3) 0.0911(3) 0.0269(8) Uani 1 1 d . . . . .
C10 C 0.8448(4) 0.9394(3) 0.0048(3) 0.0292(8) Uani 1 1 d . . . . .
H10 H 0.8766 0.8769 -0.0206 0.035 Uiso 1 1 calc R U . . .
C11 C 0.8406(4) 1.0330(3) -0.0451(3) 0.0280(8) Uani 1 1 d . . . . .
C12 C 0.7939(3) 1.1234(3) -0.0071(2) 0.0261(8) Uani 1 1 d . . . . .
H12 H 0.7906 1.1881 -0.0407 0.031 Uiso 1 1 calc R U . . .
C13 C 0.7515(3) 1.1223(3) 0.0795(2) 0.0233(7) Uani 1 1 d . . . . .
C14 C 0.8151(4) 0.8315(3) 0.1443(3) 0.0350(9) Uani 1 1 d . . . . .
H14A H 0.8734 0.8408 0.1944 0.052 Uiso 1 1 calc R U . . .
H14B H 0.8393 0.7737 0.1050 0.052 Uiso 1 1 calc R U . . .
H14C H 0.7399 0.8135 0.1682 0.052 Uiso 1 1 calc R U . . .
C15 C 0.8846(5) 1.0354(4) -0.1391(3) 0.0372(10) Uani 1 1 d . . . . .
H15A H 0.9582 0.9960 -0.1397 0.056 Uiso 1 1 calc R U . . .
H15B H 0.8971 1.1097 -0.1571 0.056 Uiso 1 1 calc R U . . .
H15C H 0.8270 1.0020 -0.1814 0.056 Uiso 1 1 calc R U . . .
C16 C 0.7017(4) 1.2225(3) 0.1183(3) 0.0306(8) Uani 1 1 d . . . . .
H16A H 0.7125 1.2825 0.0771 0.046 Uiso 1 1 calc R U . . .
H16B H 0.7418 1.2380 0.1768 0.046 Uiso 1 1 calc R U . . .
H16C H 0.6185 1.2123 0.1261 0.046 Uiso 1 1 calc R U . . .
C17 C 0.4331(4) 0.9686(3) 0.3364(2) 0.0263(8) Uani 1 1 d . . . . .
C18 C 0.3507(4) 1.0516(3) 0.3370(2) 0.0265(8) Uani 1 1 d . . . . .
C19 C 0.2368(4) 1.0282(3) 0.3554(3) 0.0303(9) Uani 1 1 d . . . . .
H19 H 0.1816 1.0847 0.3566 0.036 Uiso 1 1 calc R U . . .
C20 C 0.2014(3) 0.9239(4) 0.3721(2) 0.0305(9) Uani 1 1 d . . . . .
C21 C 0.2838(4) 0.8433(3) 0.3700(2) 0.0306(9) Uani 1 1 d . . . . .
H21 H 0.2606 0.7716 0.3805 0.037 Uiso 1 1 calc R U . . .
C22 C 0.3997(4) 0.8640(3) 0.3530(3) 0.0293(8) Uani 1 1 d . . . . .
C23 C 0.3851(4) 1.1667(3) 0.3192(3) 0.0376(10) Uani 1 1 d . . . . .
H23A H 0.4306 1.1947 0.3718 0.056 Uiso 1 1 calc R U . . .
H23B H 0.3149 1.2101 0.3081 0.056 Uiso 1 1 calc R U . . .
H23C H 0.4321 1.1694 0.2662 0.056 Uiso 1 1 calc R U . . .
C24 C 0.0761(4) 0.8987(4) 0.3888(3) 0.0407(10) Uani 1 1 d . . . . .
H24A H 0.0409 0.9600 0.4181 0.061 Uiso 1 1 calc R U . . .
H24B H 0.0730 0.8358 0.4279 0.061 Uiso 1 1 calc R U . . .
H24C H 0.0332 0.8841 0.3312 0.061 Uiso 1 1 calc R U . . .
C25 C 0.4873(4) 0.7746(4) 0.3549(3) 0.0406(10) Uani 1 1 d . . . . .
H25A H 0.5454 0.7890 0.3107 0.061 Uiso 1 1 calc R U . . .
H25B H 0.4476 0.7070 0.3399 0.061 Uiso 1 1 calc R U . . .
H25C H 0.5259 0.7696 0.4153 0.061 Uiso 1 1 calc R U . . .

loop_
_atom_site_aniso_label
_atom_site_aniso_U_11
_atom_site_aniso_U_22
_atom_site_aniso_U_33
_atom_site_aniso_U_23
_atom_site_aniso_U_13
_atom_site_aniso_U_12
Pb1 0.02607(13) 0.02146(14) 0.02690(15) 0.00316(8) -0.00474(9) -0.00315(7)
Al1 0.064(6) 0.053(6) 0.029(4) 0.024(5) 0.009(4) 0.015(5)
C1 0.046(3) 0.021(2) 0.049(3) 0.0018(18) -0.009(2) -0.0009(18)
C2 0.029(2) 0.0204(17) 0.0289(19) -0.0041(15) 0.0082(15) -0.0020(15)
C3 0.029(2) 0.022(2) 0.0225(18) 0.0017(13) 0.0093(15) -0.0017(14)
C4 0.024(2) 0.032(2) 0.0296(19) 0.0032(16) 0.0095(15) 0.0004(15)
C5 0.036(2) 0.035(2) 0.0255(19) 0.0000(16) 0.0056(16) -0.0014(17)
C6 0.036(2) 0.031(2) 0.0236(18) 0.0044(15) 0.0121(16) 0.0026(16)
C7 0.028(2) 0.0201(18) 0.0304(19) 0.0014(15) 0.0106(15) 0.0000(15)
C8 0.023(2) 0.027(2) 0.0230(18) -0.0018(14) 0.0074(14) -0.0058(14)
C9 0.028(2) 0.024(2) 0.0296(19) 0.0010(15) 0.0084(15) -0.0026(15)
C10 0.033(2) 0.025(2) 0.0302(19) -0.0038(16) 0.0121(16) 0.0001(16)
C11 0.031(2) 0.029(2) 0.0252(19) -0.0030(15) 0.0104(16) -0.0037(15)
C12 0.032(2) 0.0216(18) 0.0250(18) 0.0009(15) 0.0074(15) -0.0041(15)
C13 0.0235(19) 0.0234(19) 0.0234(17) -0.0026(14) 0.0046(13) -0.0053(14)
C14 0.041(2) 0.027(2) 0.039(2) 0.0056(17) 0.0154(18) 0.0037(17)
C15 0.052(3) 0.035(2) 0.026(2) -0.0027(16) 0.0156(19) -0.0006(19)
C16 0.036(2) 0.024(2) 0.033(2) -0.0012(16) 0.0112(16) 0.0007(16)
C17 0.027(2) 0.030(2) 0.0224(18) 0.0073(14) 0.0090(15) 0.0028(15)
C18 0.035(2) 0.0255(19) 0.0199(17) -0.0039(14) 0.0077(15) 0.0009(16)
C19 0.032(2) 0.037(2) 0.0220(18) -0.0025(15) 0.0039(15) 0.0054(16)
C20 0.028(2) 0.044(2) 0.0188(16) 0.0011(16) 0.0026(14) -0.0063(17)
C21 0.036(2) 0.032(2) 0.0244(18) 0.0082(16) 0.0054(15) -0.0078(17)
C22 0.034(2) 0.028(2) 0.0259(18) 0.0057(15) 0.0052(15) -0.0001(16)
C23 0.042(3) 0.025(2) 0.047(2) -0.0073(18) 0.0163(19) 0.0024(17)
C24 0.026(2) 0.057(3) 0.039(2) 0.005(2) 0.0044(17) -0.0055(19)
C25 0.044(3) 0.029(2) 0.051(3) 0.0123(19) 0.015(2) 0.0032(18)

loop_
_atom_type_symbol
_atom_type_description
_atom_type_scat_dispersion_real
_atom_type_scat_dispersion_imag
_atom_type_scat_source
C C 0.0181 0.0091 'International Tables Vol C Tables 4.2.6.8 and 6.1.1.4'
H H 0.0000 0.0000 'International Tables Vol C Tables 4.2.6.8 and 6.1.1.4'
Al Al 0.2130 0.2455 'International Tables Vol C Tables 4.2.6.8 and 6.1.1.4'
Pb Pb -4.0753 8.5060 'International Tables Vol C Tables 4.2.6.8 and 6.1.1.4'

loop_
_geom_angle_atom_site_label_1
_geom_angle_atom_site_label_2
_geom_angle_atom_site_label_3
_geom_angle
_geom_angle_site_symmetry_3
C1 Pb1 C2 95.23(16) .
C1 Pb1 Pb1 102.38(13) 3_675
C2 Pb1 Pb1 127.70(9) 3_675
C2 Al1 C1 128.2(8) .
Al1 C1 H1A 129(4) .
Pb1 C1 H1A 110(4) .
Al1 C1 H1B 102(4) .
Pb1 C1 H1B 117(4) .
H1A C1 H1B 115(5) .
Al1 C1 H1C 97(5) .
Pb1 C1 H1C 103(5) .
H1A C1 H1C 105(6) .
H1B C1 H1C 106(6) .
C3 C2 C7 118.6(4) .
C3 C2 Al1 121.9(4) .
C7 C2 Al1 118.3(4) .
C3 C2 Pb1 118.6(3) .
C7 C2 Pb1 122.7(3) .
C4 C3 C2 120.9(3) .
C4 C3 C8 119.8(3) .
C2 C3 C8 119.3(4) .
C3 C4 C5 119.7(4) .
C3 C4 H4 120.2 .
C5 C4 H4 120.2 .
C6 C5 C4 120.0(4) .
C6 C5 H5 120.0 .
C4 C5 H5 120.0 .
C5 C6 C7 120.9(4) .
C5 C6 H6 119.6 .
C7 C6 H6 119.6 .
C6 C7 C2 120.0(4) .
C6 C7 C17 120.1(3) .
C2 C7 C17 120.0(4) .
C13 C8 C9 120.7(3) .
C13 C8 C3 119.9(3) .
C9 C8 C3 119.4(3) .
C10 C9 C8 118.6(4) .
C10 C9 C14 120.0(4) .
C8 C9 C14 121.3(3) .
C11 C10 C9 122.1(4) .
C11 C10 H10 119.0 .
C9 C10 H10 119.0 .
C10 C11 C12 118.2(3) .
C10 C11 C15 120.6(4) .
C12 C11 C15 121.2(4) .
C11 C12 C13 122.0(4) .
C11 C12 H12 119.0 .
C13 C12 H12 119.0 .
C8 C13 C12 118.4(3) .
C8 C13 C16 121.4(3) .
C12 C13 C16 120.2(3) .
C9 C14 H14A 109.5 .
C9 C14 H14B 109.5 .
H14A C14 H14B 109.5 .
C9 C14 H14C 109.5 .
H14A C14 H14C 109.5 .
H14B C14 H14C 109.5 .
C11 C15 H15A 109.5 .
C11 C15 H15B 109.5 .
H15A C15 H15B 109.5 .
C11 C15 H15C 109.5 .
H15A C15 H15C 109.5 .
H15B C15 H15C 109.5 .
C13 C16 H16A 109.5 .
C13 C16 H16B 109.5 .
H16A C16 H16B 109.5 .
C13 C16 H16C 109.5 .
H16A C16 H16C 109.5 .
H16B C16 H16C 109.5 .
C22 C17 C18 120.0(4) .
C22 C17 C7 120.6(4) .
C18 C17 C7 119.4(3) .
C19 C18 C17 119.5(4) .
C19 C18 C23 119.6(4) .
C17 C18 C23 121.0(4) .
C18 C19 C20 121.5(4) .
C18 C19 H19 119.3 .
C20 C19 H19 119.3 .
C21 C20 C19 118.0(4) .
C21 C20 C24 120.8(4) .
C19 C20 C24 121.1(4) .
C20 C21 C22 122.1(4) .
C20 C21 H21 119.0 .
C22 C21 H21 119.0 .
C17 C22 C21 118.9(4) .
C17 C22 C25 120.7(4) .
C21 C22 C25 120.3(4) .
C18 C23 H23A 109.5 .
C18 C23 H23B 109.5 .
H23A C23 H23B 109.5 .
C18 C23 H23C 109.5 .
H23A C23 H23C 109.5 .
H23B C23 H23C 109.5 .
C20 C24 H24A 109.5 .
C20 C24 H24B 109.5 .
H24A C24 H24B 109.5 .
C20 C24 H24C 109.5 .
H24A C24 H24C 109.5 .
H24B C24 H24C 109.5 .
C22 C25 H25A 109.5 .
C22 C25 H25B 109.5 .
H25A C25 H25B 109.5 .
C22 C25 H25C 109.5 .
H25A C25 H25C 109.5 .
H25B C25 H25C 109.5 .

loop_
_geom_bond_atom_site_label_1
_geom_bond_atom_site_label_2
_geom_bond_distance
_geom_bond_site_symmetry_2
Pb1 C1 2.272(5) .
Pb1 C2 2.335(4) .
Pb1 Pb1 3.2854(5) 3_675
Al1 C2 1.759(15) .
Al1 C1 2.023(12) .
C1 H1A 0.97(6) .
C1 H1B 0.94(7) .
C1 H1C 0.96(8) .
C2 C3 1.396(6) .
C2 C7 1.411(5) .
C3 C4 1.392(6) .
C3 C8 1.506(5) .
C4 C5 1.393(5) .
C4 H4 0.9500 .
C5 C6 1.380(6) .
C5 H5 0.9500 .
C6 C7 1.385(6) .
C6 H6 0.9500 .
C7 C17 1.508(6) .
C8 C13 1.397(5) .
C8 C9 1.403(6) .
C9 C10 1.393(5) .
C9 C14 1.507(6) .
C10 C11 1.384(6) .
C10 H10 0.9500 .
C11 C12 1.387(5) .
C11 C15 1.512(5) .
C12 C13 1.401(5) .
C12 H12 0.9500 .
C13 C16 1.506(5) .
C14 H14A 0.9800 .
C14 H14B 0.9800 .
C14 H14C 0.9800 .
C15 H15A 0.9800 .
C15 H15B 0.9800 .
C15 H15C 0.9800 .
C16 H16A 0.9800 .
C16 H16B 0.9800 .
C16 H16C 0.9800 .
C17 C22 1.389(6) .
C17 C18 1.406(6) .
C18 C19 1.385(6) .
C18 C23 1.519(6) .
C19 C20 1.393(6) .
C19 H19 0.9500 .
C20 C21 1.385(6) .
C20 C24 1.510(6) .
C21 C22 1.396(6) .
C21 H21 0.9500 .
C22 C25 1.504(6) .
C23 H23A 0.9800 .
C23 H23B 0.9800 .
C23 H23C 0.9800 .
C24 H24A 0.9800 .
C24 H24B 0.9800 .
C24 H24C 0.9800 .
C25 H25A 0.9800 .
C25 H25B 0.9800 .
C25 H25C 0.9800 .

loop_
_geom_torsion_atom_site_label_1
_geom_torsion_atom_site_label_2
_geom_torsion_atom_site_label_3
_geom_torsion_atom_site_label_4
_geom_torsion
C1 Al1 C2 C3 89.5(7)
C1 Al1 C2 C7 -78.3(8)
C7 C2 C3 C4 0.0(6)
Al1 C2 C3 C4 -167.7(5)
Pb1 C2 C3 C4 176.6(3)
C7 C2 C3 C8 179.8(3)
Al1 C2 C3 C8 12.1(7)
Pb1 C2 C3 C8 -3.6(5)
C2 C3 C4 C5 0.4(6)
C8 C3 C4 C5 -179.4(4)
C3 C4 C5 C6 -0.5(6)
C4 C5 C6 C7 0.1(6)
C5 C6 C7 C2 0.3(6)
C5 C6 C7 C17 179.7(4)
C3 C2 C7 C6 -0.4(6)
Al1 C2 C7 C6 167.7(5)
Pb1 C2 C7 C6 -176.8(3)
C3 C2 C7 C17 -179.8(3)
Al1 C2 C7 C17 -11.7(7)
Pb1 C2 C7 C17 3.8(5)
C4 C3 C8 C13 -91.2(5)
C2 C3 C8 C13 89.0(5)
C4 C3 C8 C9 88.5(5)
C2 C3 C8 C9 -91.2(5)
C13 C8 C9 C10 0.7(6)
C3 C8 C9 C10 -179.1(4)
C13 C8 C9 C14 177.5(4)
C3 C8 C9 C14 -2.2(6)
C8 C9 C10 C11 -0.4(6)
C14 C9 C10 C11 -177.3(4)
C9 C10 C11 C12 0.0(6)
C9 C10 C11 C15 -179.2(4)
C10 C11 C12 C13 0.0(6)
C15 C11 C12 C13 179.2(4)
C9 C8 C13 C12 -0.6(6)
C3 C8 C13 C12 179.1(4)
C9 C8 C13 C16 179.8(4)
C3 C8 C13 C16 -0.5(6)
C11 C12 C13 C8 0.2(6)
C11 C12 C13 C16 179.9(4)
C6 C7 C17 C22 -85.8(5)
C2 C7 C17 C22 93.6(5)
C6 C7 C17 C18 91.5(5)
C2 C7 C17 C18 -89.1(5)
C22 C17 C18 C19 0.9(6)
C7 C17 C18 C19 -176.4(4)
C22 C17 C18 C23 179.9(4)
C7 C17 C18 C23 2.6(6)
C17 C18 C19 C20 -1.0(6)
C23 C18 C19 C20 -180.0(4)
C18 C19 C20 C21 0.1(6)
C18 C19 C20 C24 -177.8(4)
C19 C20 C21 C22 0.8(6)
C24 C20 C21 C22 178.8(4)
C18 C17 C22 C21 0.0(6)
C7 C17 C22 C21 177.3(4)
C18 C17 C22 C25 -178.5(4)
C7 C17 C22 C25 -1.2(6)
C20 C21 C22 C17 -0.9(6)
C20 C21 C22 C25 177.6(4)
